data_2010207
loop_
_publ_author_name
'Fr\"ohlich, Roland'
'Grehl, Matthias'
'Kramm-Glade, Sigrid'
'Laschat, Sabine'

_publ_section_title
;
 Two octahydroacridines
;
_journal_issue 11
_journal_name_full 'Acta Crystallographica Section C'
_journal_page_first 1798
_journal_page_last 1801
_journal_paper_doi 10.1107/S010827019400435X
_journal_volume 50
_journal_year 1994
_chemical_formula_sum 'C16 H23 N'
_chemical_formula_weight 229.35
_space_group_IT_number 14
_space_group_name_Hall '-P 2yn'
_space_group_name_H-M_alt 'P 1 21/n 1'
_symmetry_cell_setting monoclinic
_symmetry_space_group_name_Hall '-P 2yn'
_symmetry_space_group_name_H-M 'P 1 21/n 1'
_atom_type_scat_source IntTabC
_cell_angle_alpha 90.
_cell_angle_beta 94.800(10)
_cell_angle_gamma 90.
_cell_formula_units_Z 4
_cell_length_a 10.0580(10)
_cell_length_b 10.1540(10)
_cell_length_c 13.2960(10)
_cell_measurement_reflns_used 25
_cell_measurement_temperature 293
_cell_measurement_theta_max 18.26
_cell_measurement_theta_min 9.84
_cell_volume 1353.1(2)
_diffrn_measurement_device 'Enraf-Nonius CAD-4'
_diffrn_measurement_method \w-2\q
_diffrn_radiation_type MoK\a
_diffrn_radiation_wavelength 0.71073
_diffrn_reflns_av_R_equivalents 0.016
_diffrn_reflns_limit_h_max 11
_diffrn_reflns_limit_h_min -11
_diffrn_reflns_limit_k_max 11
_diffrn_reflns_limit_k_min 0
_diffrn_reflns_limit_l_max 0
_diffrn_reflns_limit_l_min -15
_diffrn_reflns_number 2397
_diffrn_reflns_theta_max 24.8
_diffrn_standards_decay_% none
_diffrn_standards_interval_time 120
_diffrn_standards_number 3
_exptl_absorpt_coefficient_mu 0.06
_exptl_absorpt_correction_type none
_exptl_crystal_colour colourless
_exptl_crystal_density_diffrn 1.126
_exptl_crystal_description irregular
_exptl_crystal_size_max 0.6
_exptl_crystal_size_mid 0.6
_exptl_crystal_size_min 0.6
_refine_diff_density_max 0.24
_refine_diff_density_min -0.25
_refine_ls_extinction_method none
_refine_ls_goodness_of_fit_obs 1.175
_refine_ls_hydrogen_treatment
;H-atom parameters calculated except for the H atom at N (which was refined
 from difference Fourier)
;
_refine_ls_number_parameters 161
_refine_ls_number_reflns 2290
_refine_ls_R_factor_obs 0.061
_refine_ls_shift/esd_max 0.00
_refine_ls_structure_factor_coef Fsqd
_refine_ls_weighting_details 'w=1/[\s^2^(F~o~)^2^+(0.127P)^2^ +0.2421P] where P=(F~o~^2^+2F~c~^2^)/3'
_refine_ls_weighting_scheme calc
_refine_ls_wR_factor_obs 0.196
_reflns_number_observed 1845
_reflns_number_total 2294
_reflns_observed_criterion I>2\s(I)
_cod_data_source_file ka1074.cif
_cod_data_source_block 1
_cod_depositor_comments
;
The following automatic conversions were performed:
'_symmetry_cell_setting' value 'Monoclinic' changed to 'monoclinic'
according to '/home/saulius/struct/CIF-dictionaries/cif_core.dic'
dictionary named 'cif_core.dic' version 2.4.1 from 2010-06-29.

Automatic conversion script
Id: cif_fix_enum 1527 2010-12-29 10:47:43Z saulius 

The following automatic conversions were performed:

'_symmetry_cell_setting' value 'Monoclinic' changed to 'monoclinic'
according to /home/saulius/struct/CIF-dictionaries/cif_core.dic
dictionary named 'cif_core.dic' version 2.4.1 from 2010-06-29.

Automatic conversion script
Id: cif_fix_values 1715 2011-07-08 13:25:40Z adriana 

The following automatic conversions were performed:

'_refine_ls_weighting_scheme' value 'w=1/[\s^2^(F~o~)^2^+(0.127P)^2^
+0.2421P] where P=(F~o~^2^+2F~c~^2^)/3' was changed to 'calc'. New
tag '_refine_ls_weighting_details' was created. The value of the new
tag was set to 'w=1/[\s^2^(F~o~)^2^+(0.127P)^2^ +0.2421P] where
P=(F~o~^2^+2F~c~^2^)/3'.

Automatic conversion script
Id: cif_fix_values 3143 2015-03-26 13:38:13Z robertas 
;
_cod_original_sg_symbol_H-M 'P 21/n'
_cod_database_code 2010207

loop_
_space_group_symop_id
_space_group_symop_operation_xyz
1 x,y,z
2 -x+1/2,y+1/2,-z+1/2
3 -x,-y,-z
4 x+1/2,-y+1/2,z+1/2

loop_
_atom_site_aniso_label
_atom_site_aniso_U_11
_atom_site_aniso_U_22
_atom_site_aniso_U_33
_atom_site_aniso_U_12
_atom_site_aniso_U_13
_atom_site_aniso_U_23
N 0.0360(10) 0.0600(10) 0.0420(10) 0.0070(10) 0.0020(10) 0.0140(10)
C(1) 0.0440(10) 0.0400(10) 0.0580(10) -0.0010(10) 0.0080(10) 0.0090(10)
C(2) 0.064(2) 0.053(2) 0.064(2) -0.0140(10) 0.0030(10) 0.0110(10)
C(3) 0.063(2) 0.065(2) 0.0570(10) -0.0130(10) -0.0120(10) 0.0080(10)
C(4) 0.0510(10) 0.058(2) 0.0460(10) 0.0070(10) 0.0020(10) 0.0110(10)
C(4a) 0.0430(10) 0.0340(10) 0.0460(10) 0.0060(10) 0.0010(10) 0.0030(10)
C(5) 0.0400(10) 0.0340(10) 0.0490(10) -0.0070(10) 0.0070(10) -0.0020(10)
C(6) 0.0540(10) 0.0400(10) 0.0480(10) -0.0050(10) 0.0140(10) -0.0080(10)
C(7) 0.066(2) 0.0460(10) 0.0410(10) 0.0020(10) 0.0000(10) -0.0050(10)
C(8) 0.0460(10) 0.0440(10) 0.0450(10) 0.0010(10) -0.0070(10) -0.0020(10)
C(8a) 0.0380(10) 0.0320(10) 0.0420(10) -0.0020(10) -0.0010(10) -0.0010(10)
C(9) 0.0310(10) 0.0420(10) 0.0530(10) 0.0060(10) -0.0010(10) 0.0000(10)
C(9a) 0.0320(10) 0.0410(10) 0.0490(10) 0.0060(10) 0.0090(10) 0.0010(10)
C(10a) 0.0370(10) 0.0330(10) 0.0390(10) -0.0030(10) 0.0000(10) 0.0020(10)
C(11) 0.0390(10) 0.076(2) 0.069(2) 0.0080(10) -0.0030(10) 0.0140(10)
C(12) 0.0530(10) 0.053(2) 0.069(2) 0.0030(10) -0.0040(10) -0.0170(10)
C(13) 0.0410(10) 0.059(2) 0.0590(10) -0.0030(10) 0.0090(10) 0.0020(10)

loop_
_atom_site_label
_atom_site_fract_x
_atom_site_fract_y
_atom_site_fract_z
_atom_site_U_iso_or_equiv
N 0.3330(2) 0.4912(2) 0.31500(10) 0.0460(10)
C(1) 0.1373(2) 0.6904(2) 0.3826(2) 0.0470(10)
C(2) 0.1941(3) 0.7092(3) 0.4909(2) 0.0600(10)
C(3) 0.3182(3) 0.6253(3) 0.5150(2) 0.0630(10)
C(4) 0.2892(2) 0.4823(2) 0.4914(2) 0.0520(10)
C(4a) 0.2323(2) 0.4609(2) 0.3836(2) 0.0410(10)
C(5) 0.4101(2) 0.5566(2) 0.1561(2) 0.0410(10)
C(6) 0.3810(2) 0.6000(2) 0.0586(2) 0.0470(10)
C(7) 0.2516(2) 0.6197(2) 0.0190(2) 0.0510(10)
C(8) 0.1484(2) 0.5968(2) 0.0791(2) 0.0450(10)
C(8a) 0.1713(2) 0.5537(2) 0.1777(2) 0.0380(10)
C(9) 0.0580(2) 0.5243(2) 0.2443(2) 0.0420(10)
C(9a) 0.1091(2) 0.5461(2) 0.3555(2) 0.0400(10)
C(10a) 0.3045(2) 0.5322(2) 0.21640(10) 0.0360(10)
C(11) -0.0639(2) 0.6121(3) 0.2169(2) 0.0620(10)
C(12) 0.0140(2) 0.3807(2) 0.2266(2) 0.0590(10)
C(13) 0.5517(2) 0.5376(2) 0.1983(2) 0.0530(10)
H 0.408(3) 0.468(3) 0.3351(19) 0.055
H(1a) 0.1997(2) 0.7256(2) 0.3378(2) 0.057
H(1b) 0.0550(2) 0.7401(2) 0.3718(2) 0.057
H(2a) 0.1271(3) 0.6855(3) 0.5361(2) 0.072
H(2B) 0.2166(3) 0.8012(3) 0.5020(2) 0.072
H(3a) 0.3890(3) 0.6559(3) 0.4756(2) 0.075
H(3b) 0.3483(3) 0.6346(3) 0.5859(2) 0.075
H(4a) 0.2263(2) 0.4494(2) 0.5369(2) 0.062
H(4b) 0.3710(2) 0.4320(2) 0.5033(2) 0.062
H(4aa) 0.2071(2) 0.3681(2) 0.3752(2) 0.049
H(6) 0.4506(2) 0.6164(2) 0.0184(2) 0.056
H(7) 0.2338(2) 0.6480(2) -0.0473(2) 0.062
H(8) 0.0611(2) 0.6109(2) 0.0525(2) 0.054
H(9aa) 0.0388(2) 0.5160(2) 0.3968(2) 0.048
H(11a) -0.1040(2) 0.5879(3) 0.1514(2) 0.093
H(11b) -0.0365(2) 0.7026(3) 0.2161(2) 0.093
H(11c) -0.1276(2) 0.6005(3) 0.2661(2) 0.093
H(12a) -0.0137(2) 0.3679(2) 0.1564(2) 0.089
H(12b) -0.0591(2) 0.3614(2) 0.2662(2) 0.089
H(12c) 0.0873(2) 0.3229(2) 0.2460(2) 0.089
H(13a) 0.6110(2) 0.5638(2) 0.1491(2) 0.079
H(13b) 0.5663(2) 0.4464(2) 0.2150(2) 0.079
H(13C) 0.5684(2) 0.5902(2) 0.2580(2) 0.079

loop_
_geom_angle_atom_site_label_1
_geom_angle_atom_site_label_2
_geom_angle_atom_site_label_3
_geom_angle
_geom_angle_publ_flag
C(10a) N C(4a) 124.0(2) yes
C(1) C(2) C(3) 111.5(2) yes
C(3) C(4) C(4a) 112.7(2) yes
N C(4a) C(9a) 108.6(2) yes
C(6) C(5) C(10a) 118.9(2) yes
C(10a) C(5) C(13) 120.2(2) yes
C(6) C(7) C(8) 119.1(2) yes
C(8) C(8a) C(10a) 118.1(2) yes
C(10a) C(8a) C(9) 119.3(2) yes
C(8a) C(9) C(12) 108.4(2) yes
C(8a) C(9) C(9a) 108.8(2) yes
C(12) C(9) C(9a) 110.6(2) yes
C(1) C(9a) C(9) 113.8(2) yes
N C(10a) C(5) 119.2(2) yes
C(5) C(10a) C(8a) 120.3(2) yes
C(2) C(1) C(9a) 113.1(2) yes
C(4) C(3) C(2) 110.7(2) yes
N C(4a) C(4) 109.6(2) yes
C(4) C(4a) C(9a) 112.6(2) yes
C(6) C(5) C(13) 121.0(2) yes
C(5) C(6) C(7) 121.7(2) yes
C(7) C(8) C(8a) 121.9(2) yes
C(8) C(8a) C(9) 122.5(2) yes
C(8a) C(9) C(11) 111.6(2) yes
C(11) C(9) C(12) 107.5(2) yes
C(11) C(9) C(9a) 109.9(2) yes
C(1) C(9a) C(4a) 110.7(2) yes
C(4a) C(9a) C(9) 110.6(2) yes
N C(10a) C(8a) 120.5(2) yes

loop_
_geom_bond_atom_site_label_1
_geom_bond_atom_site_label_2
_geom_bond_site_symmetry_1
_geom_bond_site_symmetry_2
_geom_bond_distance
_geom_bond_publ_flag
N C(10a) . . 1.383(3) yes
C(1) C(2) . . 1.515(3) yes
C(2) C(3) . . 1.522(4) yes
C(4) C(4a) . . 1.514(3) yes
C(5) C(6) . . 1.377(3) yes
C(5) C(13) . . 1.499(3) yes
C(7) C(8) . . 1.381(3) yes
C(8a) C(10a) . . 1.411(3) yes
C(9) C(11) . . 1.535(3) yes
C(9) C(9a) . . 1.540(3) yes
N C(4a) . . 1.452(3) yes
C(1) C(9a) . . 1.530(3) yes
C(3) C(4) . . 1.509(4) yes
C(4a) C(9a) . . 1.531(3) yes
C(5) C(10a) . . 1.406(3) yes
C(6) C(7) . . 1.378(3) yes
C(8) C(8a) . . 1.384(3) yes
C(8a) C(9) . . 1.529(3) yes
C(9) C(12) . . 1.537(3) yes
